data_2231886
loop_
_publ_author_name
'Al-Dajani, Mohammad T. M.'
'Talaat, Jamal'
'Salhin, Abdusalam'
'Hemamalini, Madhukar'
'Fun, Hoong-Kun'

_publ_section_title
;
 2-Amino-4,6-dimethylpyridinium chloride dihydrate
;
_journal_coeditor_code HB6390
_journal_issue 10
_journal_name_full 'Acta Crystallographica Section E'
_journal_page_first o2572
_journal_paper_doi 10.1107/S1600536811035100
_journal_volume 67
_journal_year 2011
_chemical_formula_iupac 'C7 H11 N2 +, Cl -, 2H2 O'
_chemical_formula_moiety 'C7 H11 N2 +, Cl -, 2(H2 O)'
_chemical_formula_sum 'C7 H15 Cl N2 O2'
_chemical_formula_weight 194.66
_chemical_name_systematic
;
2-Amino-4,6-dimethylpyridinium chloride dihydrate
;
_space_group_IT_number 14
_symmetry_cell_setting monoclinic
_symmetry_space_group_name_Hall '-P 2ybc'
_symmetry_space_group_name_H-M 'P 1 21/c 1'
_atom_sites_solution_hydrogens geom
_atom_sites_solution_primary direct
_atom_sites_solution_secondary difmap
_audit_creation_method SHELXL-97
_cell_angle_alpha 90.00
_cell_angle_beta 109.261(2)
_cell_angle_gamma 90.00
_cell_formula_units_Z 4
_cell_length_a 7.5811(6)
_cell_length_b 13.8149(11)
_cell_length_c 10.6657(8)
_cell_measurement_reflns_used 3933
_cell_measurement_temperature 296(2)
_cell_measurement_theta_max 26.63
_cell_measurement_theta_min 2.50
_cell_volume 1054.52(14)
_computing_cell_refinement 'SAINT (Bruker, 2009)'
_computing_data_collection 'APEX2 (Bruker, 2009)'
_computing_data_reduction 'SAINT (Bruker, 2009)'
_computing_molecular_graphics 'SHELXTL (Sheldrick, 2008)'
_computing_publication_material 'SHELXTL (Sheldrick, 2008) and PLATON (Spek, 2009)'
_computing_structure_refinement 'SHELXTL (Sheldrick, 2008)'
_computing_structure_solution 'SHELXTL (Sheldrick, 2008)'
_diffrn_ambient_temperature 296(2)
_diffrn_measured_fraction_theta_full 0.997
_diffrn_measured_fraction_theta_max 0.997
_diffrn_measurement_device_type 'Bruker APEXII DUO CCD'
_diffrn_measurement_method '\f and \w'
_diffrn_radiation_monochromator graphite
_diffrn_radiation_source 'fine-focus sealed tube'
_diffrn_radiation_type MoK\a
_diffrn_radiation_wavelength 0.71073
_diffrn_reflns_av_R_equivalents 0.0290
_diffrn_reflns_av_sigmaI/netI 0.0216
_diffrn_reflns_limit_h_max 10
_diffrn_reflns_limit_h_min -10
_diffrn_reflns_limit_k_max 19
_diffrn_reflns_limit_k_min -19
_diffrn_reflns_limit_l_max 15
_diffrn_reflns_limit_l_min -15
_diffrn_reflns_number 16733
_diffrn_reflns_theta_full 30.15
_diffrn_reflns_theta_max 30.15
_diffrn_reflns_theta_min 2.50
_diffrn_standards_number 0
_exptl_absorpt_coefficient_mu 0.331
_exptl_absorpt_correction_T_max 0.982
_exptl_absorpt_correction_T_min 0.868
_exptl_absorpt_correction_type multi-scan
_exptl_absorpt_process_details '(SADABS; Bruker, 2009)'
_exptl_crystal_colour colourless
_exptl_crystal_density_diffrn 1.226
_exptl_crystal_density_method 'not measured'
_exptl_crystal_description plate
_exptl_crystal_F_000 416
_exptl_crystal_size_max 0.44
_exptl_crystal_size_mid 0.18
_exptl_crystal_size_min 0.05
_refine_diff_density_max 0.160
_refine_diff_density_min -0.247
_refine_ls_extinction_method none
_refine_ls_goodness_of_fit_ref 1.039
_refine_ls_hydrogen_treatment mixed
_refine_ls_matrix_type full
_refine_ls_number_parameters 127
_refine_ls_number_reflns 3109
_refine_ls_number_restraints 0
_refine_ls_restrained_S_all 1.039
_refine_ls_R_factor_all 0.0642
_refine_ls_R_factor_gt 0.0382
_refine_ls_shift/su_max_lt 0.001
_refine_ls_shift/su_mean 0.000
_refine_ls_structure_factor_coef Fsqd
_refine_ls_weighting_details 'calc w=1/[\s^2^(Fo^2^)+(0.0598P)^2^+0.1086P] where P=(Fo^2^+2Fc^2^)/3'
_refine_ls_weighting_scheme calc
_refine_ls_wR_factor_gt 0.1103
_refine_ls_wR_factor_ref 0.1259
_reflns_number_gt 2020
_reflns_number_total 3109
_reflns_threshold_expression I>2\s(I)
_cod_data_source_file hb6390.cif
_cod_data_source_block I
_cod_original_sg_symbol_H-M 'P 21/c'
_cod_database_code 2231886
_cod_database_fobs_code 2231886

loop_
_symmetry_equiv_pos_as_xyz
'x, y, z'
'-x, y+1/2, -z+1/2'
'-x, -y, -z'
'x, -y-1/2, z-1/2'

loop_
_atom_site_type_symbol
_atom_site_label
_atom_site_fract_x
_atom_site_fract_y
_atom_site_fract_z
_atom_site_U_iso_or_equiv
_atom_site_adp_type
_atom_site_calc_flag
_atom_site_refinement_flags
_atom_site_occupancy
_atom_site_symmetry_multiplicity
O O2W 0.2219(2) 0.29451(10) 0.70681(15) 0.0690(3) Uani d . 1 1
H H1WA 0.175(3) 0.3025(18) 0.767(3) 0.114(9) Uiso d . 1 1
H H2WA 0.167(3) 0.2532(18) 0.652(3) 0.099(8) Uiso d . 1 1
O O1W 0.9019(2) 0.45839(11) 0.12748(12) 0.0714(4) Uani d . 1 1
H H1WB 0.940(4) 0.422(2) 0.079(3) 0.134(11) Uiso d . 1 1
H H2WB 0.907(3) 0.5121(17) 0.105(2) 0.081(7) Uiso d . 1 1
Cl Cl1 0.04165(8) 0.32061(3) 0.93781(4) 0.0800(2) Uani d . 1 1
C C4 0.4433(2) 0.61916(12) 0.62946(16) 0.0601(4) Uani d . 1 1
H H4A 0.5228 0.6649 0.6833 0.072 Uiso calc R 1 1
C C5 0.4204(2) 0.53267(12) 0.68093(15) 0.0551(4) Uani d . 1 1
C C6 0.3769(3) 0.73643(12) 0.4383(2) 0.0802(5) Uani d . 1 1
H H6A 0.3130 0.7366 0.3442 0.120 Uiso calc R 1 1
H H6B 0.5080 0.7468 0.4555 0.120 Uiso calc R 1 1
H H6C 0.3281 0.7872 0.4788 0.120 Uiso calc R 1 1
C C7 0.5173(3) 0.50077(17) 0.82075(17) 0.0811(5) Uani d . 1 1
H H7A 0.5860 0.4424 0.8205 0.122 Uiso calc R 1 1
H H7B 0.4264 0.4888 0.8638 0.122 Uiso calc R 1 1
H H7C 0.6017 0.5505 0.8677 0.122 Uiso calc R 1 1
C C1 0.20566(17) 0.48350(9) 0.47123(12) 0.0431(3) Uani d . 1 1
C C3 0.3482(2) 0.64080(10) 0.49498(16) 0.0543(3) Uani d . 1 1
C C2 0.2309(2) 0.57277(10) 0.41758(14) 0.0490(3) Uani d . 1 1
H H2A 0.1673 0.5860 0.3286 0.059 Uiso calc R 1 1
N N1 0.30065(15) 0.46692(8) 0.60065(11) 0.0474(3) Uani d . 1 1
H H1N1 0.2851 0.4123 0.6343 0.057 Uiso calc R 1 1
N N2 0.09263(17) 0.41503(8) 0.40042(11) 0.0521(3) Uani d . 1 1
H H2N1 0.0809 0.3611 0.4373 0.063 Uiso calc R 1 1
H H2N2 0.0313 0.4247 0.3178 0.063 Uiso calc R 1 1

loop_
_atom_site_aniso_label
_atom_site_aniso_U_11
_atom_site_aniso_U_22
_atom_site_aniso_U_33
_atom_site_aniso_U_12
_atom_site_aniso_U_13
_atom_site_aniso_U_23
O2W 0.0867(9) 0.0645(7) 0.0593(8) 0.0020(6) 0.0287(7) 0.0074(6)
O1W 0.1032(10) 0.0577(7) 0.0561(7) 0.0001(7) 0.0301(7) 0.0029(5)
Cl1 0.1373(5) 0.0461(2) 0.0693(3) 0.0112(2) 0.0511(3) 0.00246(16)
C4 0.0540(8) 0.0599(9) 0.0679(10) -0.0043(7) 0.0221(7) -0.0188(7)
C5 0.0485(7) 0.0656(9) 0.0511(8) 0.0060(7) 0.0163(6) -0.0097(6)
C6 0.0912(12) 0.0466(9) 0.1132(16) -0.0066(8) 0.0478(11) 0.0025(9)
C7 0.0712(11) 0.1110(16) 0.0514(10) 0.0050(11) 0.0073(8) -0.0053(9)
C1 0.0456(7) 0.0424(6) 0.0445(7) 0.0055(5) 0.0192(6) 0.0002(5)
C3 0.0556(8) 0.0432(7) 0.0729(10) 0.0015(6) 0.0332(7) -0.0040(6)
C2 0.0560(8) 0.0438(7) 0.0522(8) 0.0054(6) 0.0247(6) 0.0031(5)
N1 0.0502(6) 0.0481(6) 0.0454(6) 0.0066(5) 0.0179(5) 0.0030(4)
N2 0.0621(7) 0.0436(6) 0.0478(6) -0.0038(5) 0.0143(5) 0.0023(5)

loop_
_atom_type_symbol
_atom_type_description
_atom_type_scat_dispersion_real
_atom_type_scat_dispersion_imag
_atom_type_scat_source
C C 0.0033 0.0016 'International Tables Vol C Tables 4.2.6.8 and 6.1.1.4'
H H 0.0000 0.0000 'International Tables Vol C Tables 4.2.6.8 and 6.1.1.4'
N N 0.0061 0.0033 'International Tables Vol C Tables 4.2.6.8 and 6.1.1.4'
O O 0.0106 0.0060 'International Tables Vol C Tables 4.2.6.8 and 6.1.1.4'
Cl Cl 0.1484 0.1585 'International Tables Vol C Tables 4.2.6.8 and 6.1.1.4'

loop_
_geom_angle_atom_site_label_1
_geom_angle_atom_site_label_2
_geom_angle_atom_site_label_3
_geom_angle
H1WA O2W H2WA 113(2)
H1WB O1W H2WB 108(2)
C5 C4 C3 120.70(14)
C5 C4 H4A 119.7
C3 C4 H4A 119.7
C4 C5 N1 118.78(14)
C4 C5 C7 125.43(15)
N1 C5 C7 115.79(15)
C3 C6 H6A 109.5
C3 C6 H6B 109.5
H6A C6 H6B 109.5
C3 C6 H6C 109.5
H6A C6 H6C 109.5
H6B C6 H6C 109.5
C5 C7 H7A 109.5
C5 C7 H7B 109.5
H7A C7 H7B 109.5
C5 C7 H7C 109.5
H7A C7 H7C 109.5
H7B C7 H7C 109.5
N2 C1 N1 119.09(12)
N2 C1 C2 122.92(12)
N1 C1 C2 117.99(12)
C2 C3 C4 118.76(14)
C2 C3 C6 120.95(15)
C4 C3 C6 120.28(15)
C3 C2 C1 120.54(13)
C3 C2 H2A 119.7
C1 C2 H2A 119.7
C1 N1 C5 123.22(12)
C1 N1 H1N1 118.4
C5 N1 H1N1 118.4
C1 N2 H2N1 120.0
C1 N2 H2N2 120.0
H2N1 N2 H2N2 120.0

loop_
_geom_bond_atom_site_label_1
_geom_bond_atom_site_label_2
_geom_bond_distance
O2W H1WA 0.84(3)
O2W H2WA 0.83(3)
O1W H1WB 0.84(3)
O1W H2WB 0.78(2)
C4 C5 1.350(2)
C4 C3 1.409(2)
C4 H4A 0.9300
C5 N1 1.3673(18)
C5 C7 1.495(2)
C6 C3 1.498(2)
C6 H6A 0.9600
C6 H6B 0.9600
C6 H6C 0.9600
C7 H7A 0.9600
C7 H7B 0.9600
C7 H7C 0.9600
C1 N2 1.3314(17)
C1 N1 1.3493(17)
C1 C2 1.3989(18)
C3 C2 1.368(2)
C2 H2A 0.9300
N1 H1N1 0.8600
N2 H2N1 0.8600
N2 H2N2 0.8600

loop_
_geom_hbond_atom_site_label_D
_geom_hbond_atom_site_label_H
_geom_hbond_atom_site_label_A
_geom_hbond_site_symmetry_A
_geom_hbond_distance_DH
_geom_hbond_distance_HA
_geom_hbond_distance_DA
_geom_hbond_angle_DHA
_geom_hbond_publ_flag
O2W H1WA Cl1 . 0.84(3) 2.37(3) 3.2076(17) 179(3) yes
O2W H2WA Cl1 4_565 0.83(3) 2.39(3) 3.1689(16) 157(3) yes
O1W H1WB Cl1 1_654 0.84(3) 2.36(3) 3.2019(15) 179(3) yes
O1W H2WB Cl1 3_666 0.79(2) 2.41(2) 3.1916(16) 172.4(18) yes
N1 H1N1 O2W . 0.86 1.93 2.7852(18) 174 yes
N2 H2N1 Cl1 4_565 0.86 2.53 3.3177(12) 153 yes
N2 H2N2 O1W 1_455 0.86 2.00 2.8543(17) 175 yes

loop_
_geom_torsion_atom_site_label_1
_geom_torsion_atom_site_label_2
_geom_torsion_atom_site_label_3
_geom_torsion_atom_site_label_4
_geom_torsion
C3 C4 C5 N1 -1.0(2)
C3 C4 C5 C7 178.37(15)
C5 C4 C3 C2 0.5(2)
C5 C4 C3 C6 -179.05(14)
C4 C3 C2 C1 0.2(2)
C6 C3 C2 C1 179.67(13)
N2 C1 C2 C3 179.71(12)
N1 C1 C2 C3 -0.19(19)
N2 C1 N1 C5 179.69(12)
C2 C1 N1 C5 -0.40(18)
C4 C5 N1 C1 1.01(19)
C7 C5 N1 C1 -178.43(13)

loop_
_cod_related_entry_id
_cod_related_entry_database
_cod_related_entry_code
1 ChemSpider 30657028
